data_2017718
loop_
_publ_author_name
'Krizan, Jason W.'
'Pulido, Sergio H.'
'Wehrhan, Sarah E.'
'Chan, Benny C.'

_publ_section_title
;
 Cs~6~Nb~4~Se~22~ and K~12~Nb~6~Se~35.3~: two new compounds containing
 the <i>M</i>~4~<i>Q</i>~22~ building block
;
_journal_coeditor_code KU3024
_journal_issue 7
_journal_name_full 'Acta Crystallographica Section C'
_journal_page_first i75
_journal_page_last i78
_journal_paper_doi 10.1107/S0108270110017038
_journal_volume 66
_journal_year 2010
_chemical_formula_iupac 'K12 Nb6 Se35.30'
_chemical_formula_moiety 'K12 Nb6 Se35.30'
_chemical_formula_sum 'K12 Nb6 Se35.3'
_chemical_formula_weight 3810.00
_chemical_name_systematic
;
dodecapotassium hexaniobium pentatriacontaselenide
;
_space_group_IT_number 60
_symmetry_cell_setting orthorhombic
_symmetry_space_group_name_Hall '-P 2n 2ab'
_symmetry_space_group_name_H-M 'P b c n'
_atom_sites_solution_primary direct
_atom_sites_solution_secondary difmap
_audit_creation_method SHELXL-97
_cell_angle_alpha 90.00
_cell_angle_beta 90.00
_cell_angle_gamma 90.00
_cell_formula_units_Z 4
_cell_length_a 8.3290(4)
_cell_length_b 13.2559(7)
_cell_length_c 55.974(3)
_cell_measurement_reflns_used 8508
_cell_measurement_temperature 100(2)
_cell_measurement_theta_max 48.705
_cell_measurement_theta_min 4.366
_cell_volume 6180.0(6)
_computing_cell_refinement 'SAINT-Plus (Bruker, 2008)'
_computing_data_collection 'APEX2 (Bruker, 2008)'
_computing_data_reduction 'SAINT-Plus (Bruker  2008)'
_computing_molecular_graphics 'CrystalMaker (CrystalMaker Software, 2009)'
_computing_publication_material 'APEX2 (Bruker, 2008)'
_computing_structure_refinement 'SHELXL97 (Sheldrick, 2008)'
_computing_structure_solution 'SHELXS97 (Sheldrick, 2008)'
_diffrn_ambient_temperature 100(2)
_diffrn_measured_fraction_theta_full 1.000
_diffrn_measured_fraction_theta_max 1.000
_diffrn_measurement_device_type 'Bruker APEXII CCD'
_diffrn_measurement_method '\w and \f'
_diffrn_radiation_monochromator graphite
_diffrn_radiation_source 'fine-focus sealed tube'
_diffrn_radiation_type MoK\a
_diffrn_radiation_wavelength 0.71073
_diffrn_reflns_av_R_equivalents 0.0737
_diffrn_reflns_av_sigmaI/netI 0.0353
_diffrn_reflns_limit_h_max 9
_diffrn_reflns_limit_h_min -9
_diffrn_reflns_limit_k_max 15
_diffrn_reflns_limit_k_min -15
_diffrn_reflns_limit_l_max 65
_diffrn_reflns_limit_l_min -65
_diffrn_reflns_number 53662
_diffrn_reflns_theta_full 24.43
_diffrn_reflns_theta_max 24.43
_diffrn_reflns_theta_min 1.46
_exptl_absorpt_coefficient_mu 22.690
_exptl_absorpt_correction_T_max 0.7451
_exptl_absorpt_correction_T_min 0.3800
_exptl_absorpt_correction_type empirical
_exptl_absorpt_process_details '(SADABS; Bruker, 2008)'
_exptl_crystal_colour black
_exptl_crystal_density_diffrn 4.099
_exptl_crystal_density_method 'not measured'
_exptl_crystal_description plate
_exptl_crystal_F_000 6697
_exptl_crystal_size_max 0.16
_exptl_crystal_size_mid 0.12
_exptl_crystal_size_min 0.02
_refine_diff_density_max 1.956
_refine_diff_density_min -0.967
_refine_ls_extinction_method none
_refine_ls_goodness_of_fit_ref 1.115
_refine_ls_matrix_type full
_refine_ls_number_parameters 263
_refine_ls_number_reflns 5107
_refine_ls_number_restraints 0
_refine_ls_restrained_S_all 1.115
_refine_ls_R_factor_all 0.0392
_refine_ls_R_factor_gt 0.0314
_refine_ls_shift/su_max 0.001
_refine_ls_shift/su_mean 0.000
_refine_ls_structure_factor_coef Fsqd
_refine_ls_weighting_details 'calc w=1/[\s^2^(Fo^2^)+(0.0014P)^2^+93.4847P] where P=(Fo^2^+2Fc^2^)/3'
_refine_ls_weighting_scheme calc
_refine_ls_wR_factor_gt 0.0607
_refine_ls_wR_factor_ref 0.0630
_reflns_number_gt 4470
_reflns_number_total 5107
_reflns_threshold_expression I>2\s(I)
_cod_data_source_file ku3024.cif
_cod_data_source_block II
_cod_original_cell_volume 6180.0(5)
_cod_original_sg_symbol_H-M Pbcn
_cod_original_formula_sum 'K12 Nb6 Se35.30'
_cod_database_code 2017718
_cod_database_fobs_code 2017718

loop_
_symmetry_equiv_pos_as_xyz
'x, y, z'
'-x+1/2, -y+1/2, z+1/2'
'-x, y, -z+1/2'
'x+1/2, -y+1/2, -z'
'-x, -y, -z'
'x-1/2, y-1/2, -z-1/2'
'x, -y, z-1/2'
'-x-1/2, y-1/2, z'

loop_
_atom_site_type_symbol
_atom_site_label
_atom_site_fract_x
_atom_site_fract_y
_atom_site_fract_z
_atom_site_U_iso_or_equiv
_atom_site_adp_type
_atom_site_calc_flag
_atom_site_refinement_flags
_atom_site_occupancy
_atom_site_disorder_assembly
_atom_site_disorder_group
Nb Nb1 0.04055(8) 0.13613(5) 0.047032(13) 0.00663(16) Uani d . 1 . .
Nb Nb2 -0.56408(9) 0.21560(5) 0.218406(13) 0.00765(16) Uani d . 1 . .
Nb Nb3 0.04190(8) 0.05393(5) 0.110845(13) 0.00614(16) Uani d . 1 . .
Se Se1 0.34720(9) 0.10761(6) 0.050461(15) 0.01015(18) Uani d . 1 . .
Se Se2 -0.19337(9) 0.14446(6) 0.077886(14) 0.00756(17) Uani d . 1 . .
Se Se3 -0.08333(10) -0.11819(6) 0.097098(15) 0.00894(18) Uani d . 1 . .
Se Se4 -0.43858(10) 0.09735(6) 0.186624(15) 0.01356(19) Uani d . 1 . .
Se Se5 0.12568(9) -0.04697(6) 0.073411(14) 0.00742(17) Uani d . 1 . .
Se Se6 0.00073(10) 0.24204(6) 0.119925(15) 0.00955(18) Uani d . 1 . .
Se Se7 0.11822(10) 0.01882(6) 0.011250(15) 0.01058(18) Uani d . 1 . .
Se Se8 -0.71760(9) 0.15174(6) 0.255859(14) 0.00871(18) Uani d . 1 . .
Se Se9 0.20400(9) 0.19291(6) 0.085980(14) 0.00792(18) Uani d . 1 . .
Se Se10 -0.67021(10) 0.03176(6) 0.225458(15) 0.01108(18) Uani d . 1 . .
Se Se11 0.24578(10) 0.00344(6) 0.137888(15) 0.01300(19) Uani d . 1 . .
Se Se12 -0.23252(9) 0.04710(6) 0.042809(14) 0.01003(18) Uani d . 1 . .
Se Se13 -0.21767(10) 0.02909(6) 0.136669(14) 0.01073(18) Uani d . 1 . .
Se Se14 -0.32294(10) 0.33432(6) 0.211489(15) 0.01188(19) Uani d . 1 . .
Se Se16 -0.25798(10) 0.17889(6) 0.159701(15) 0.01254(19) Uani d . 1 . .
Se Se15 -0.5000 0.36262(8) 0.2500 0.0087(2) Uani d S 1 . .
Se Se17 -0.77138(11) 0.29302(7) 0.196531(16) 0.0174(2) Uani d . 1 . .
Se Se18 0.01459(15) 0.29337(8) 0.02814(2) 0.0145(2) Uani d P 0.85 . .
Se Se19 -0.1020(8) 0.2440(5) 0.01393(12) 0.0242(15) Uani d P 0.15 . .
Se Se20 0.0966(9) 0.3188(5) 0.03782(14) 0.0260(16) Uani d P 0.15 . .
K K1 0.5000 0.0000 0.0000 0.0172(6) Uani d S 1 . .
K K2 0.5000 -0.1672(2) 0.2500 0.0141(6) Uani d S 1 . .
K K3 0.0893(3) 0.19994(16) -0.03207(4) 0.0286(5) Uani d . 1 . .
K K4 0.0147(2) 0.04036(16) 0.18954(4) 0.0246(5) Uani d . 1 . .
K K5 -0.0265(2) 0.44109(17) 0.08581(4) 0.0260(5) Uani d . 1 . .
K K6 0.5523(2) -0.11994(14) 0.16630(3) 0.0167(4) Uani d . 1 . .
K K7 0.3839(2) 0.24864(15) 0.14025(3) 0.0158(4) Uani d . 1 . .

loop_
_atom_site_aniso_label
_atom_site_aniso_U_11
_atom_site_aniso_U_22
_atom_site_aniso_U_33
_atom_site_aniso_U_12
_atom_site_aniso_U_13
_atom_site_aniso_U_23
Nb1 0.0056(4) 0.0095(4) 0.0048(4) -0.0010(3) 0.0008(3) -0.0001(3)
Nb2 0.0094(4) 0.0083(4) 0.0052(4) -0.0009(3) 0.0005(3) -0.0010(3)
Nb3 0.0067(4) 0.0074(4) 0.0044(4) -0.0001(3) -0.0006(3) 0.0004(3)
Se1 0.0057(4) 0.0170(5) 0.0077(4) -0.0009(3) 0.0013(3) -0.0015(4)
Se2 0.0071(4) 0.0094(4) 0.0061(4) 0.0015(3) 0.0013(3) -0.0001(3)
Se3 0.0094(4) 0.0075(4) 0.0099(4) -0.0012(3) 0.0000(3) 0.0002(3)
Se4 0.0186(5) 0.0125(4) 0.0096(4) -0.0024(4) 0.0060(4) -0.0038(4)
Se5 0.0072(4) 0.0085(4) 0.0066(4) 0.0017(3) 0.0003(3) -0.0007(3)
Se6 0.0134(4) 0.0082(4) 0.0071(4) -0.0001(3) 0.0018(3) -0.0021(3)
Se7 0.0071(4) 0.0180(5) 0.0066(4) 0.0008(3) 0.0000(3) -0.0045(3)
Se8 0.0079(4) 0.0108(4) 0.0074(4) -0.0008(3) 0.0010(3) -0.0003(3)
Se9 0.0088(4) 0.0088(4) 0.0061(4) -0.0029(3) -0.0009(3) -0.0003(3)
Se10 0.0133(4) 0.0089(4) 0.0111(4) -0.0024(3) 0.0003(3) -0.0020(3)
Se11 0.0140(4) 0.0134(4) 0.0116(4) 0.0006(4) -0.0049(4) 0.0013(4)
Se12 0.0055(4) 0.0169(5) 0.0077(4) -0.0005(3) -0.0003(3) -0.0034(3)
Se13 0.0108(4) 0.0135(4) 0.0079(4) -0.0017(3) 0.0036(3) -0.0021(3)
Se14 0.0136(4) 0.0127(4) 0.0093(4) -0.0044(4) 0.0025(4) 0.0017(4)
Se16 0.0120(4) 0.0136(4) 0.0120(4) -0.0004(4) 0.0040(4) -0.0026(4)
Se15 0.0131(6) 0.0064(6) 0.0067(6) 0.000 -0.0010(5) 0.000
Se17 0.0185(5) 0.0198(5) 0.0138(5) 0.0059(4) -0.0042(4) 0.0004(4)
Se18 0.0174(6) 0.0125(6) 0.0138(6) 0.0016(5) 0.0000(5) 0.0044(5)
Se19 0.027(4) 0.020(3) 0.026(4) 0.002(3) -0.004(3) -0.005(3)
Se20 0.028(4) 0.020(4) 0.030(4) 0.002(3) -0.009(4) 0.001(3)
K1 0.0122(13) 0.0247(15) 0.0146(14) 0.0005(12) 0.0004(11) -0.0033(12)
K2 0.0137(13) 0.0129(13) 0.0156(15) 0.000 0.0020(11) 0.000
K3 0.0415(14) 0.0177(11) 0.0267(13) 0.0063(10) -0.0079(10) 0.0047(9)
K4 0.0236(11) 0.0313(12) 0.0191(11) -0.0039(10) -0.0073(9) 0.0081(9)
K5 0.0112(10) 0.0312(12) 0.0356(13) 0.0031(9) 0.0034(9) 0.0229(10)
K6 0.0200(10) 0.0148(10) 0.0153(10) -0.0001(8) -0.0005(8) -0.0020(8)
K7 0.0136(10) 0.0201(10) 0.0137(10) -0.0032(8) -0.0024(8) -0.0001(8)

loop_
_atom_type_symbol
_atom_type_description
_atom_type_scat_dispersion_real
_atom_type_scat_dispersion_imag
_atom_type_scat_source
K K 0.2009 0.2494 'International Tables Vol C Tables 4.2.6.8 and 6.1.1.4'
Se Se -0.0929 2.2259 'International Tables Vol C Tables 4.2.6.8 and 6.1.1.4'
Nb Nb -2.0727 0.6215 'International Tables Vol C Tables 4.2.6.8 and 6.1.1.4'

loop_
_geom_angle_atom_site_label_1
_geom_angle_atom_site_label_2
_geom_angle_atom_site_label_3
_geom_angle_site_symmetry_1
_geom_angle_site_symmetry_3
_geom_angle
_geom_angle_publ_flag
Se18 Nb1 Se20 . . 21.78(18) ?
Se18 Nb1 Se12 . . 106.52(5) ?
Se20 Nb1 Se12 . . 125.86(18) ?
Se18 Nb1 Se1 . . 104.71(4) ?
Se20 Nb1 Se1 . . 88.44(18) ?
Se12 Nb1 Se1 . . 144.27(4) ?
Se18 Nb1 Se2 . . 101.08(4) ?
Se20 Nb1 Se2 . . 103.49(17) ?
Se12 Nb1 Se2 . . 54.51(3) ?
Se1 Nb1 Se2 . . 134.00(4) ?
Se18 Nb1 Se7 . . 101.86(4) ?
Se20 Nb1 Se7 . . 111.64(17) ?
Se12 Nb1 Se7 . . 82.86(3) ?
Se1 Nb1 Se7 . . 74.10(3) ?
Se2 Nb1 Se7 . . 135.83(4) ?
Se18 Nb1 Se19 . . 32.47(15) ?
Se20 Nb1 Se19 . . 54.2(2) ?
Se12 Nb1 Se19 . . 77.60(15) ?
Se1 Nb1 Se19 . . 125.32(15) ?
Se2 Nb1 Se19 . . 96.12(15) ?
Se7 Nb1 Se19 . . 83.99(15) ?
Se18 Nb1 Se9 . . 99.44(4) ?
Se20 Nb1 Se9 . . 78.59(19) ?
Se12 Nb1 Se9 . . 130.77(4) ?
Se1 Nb1 Se9 . . 58.62(3) ?
Se2 Nb1 Se9 . . 80.14(3) ?
Se7 Nb1 Se9 . . 131.63(4) ?
Se19 Nb1 Se9 . . 130.66(14) ?
Se18 Nb1 Se5 . . 170.25(5) ?
Se20 Nb1 Se5 . . 148.76(19) ?
Se12 Nb1 Se5 . . 83.12(3) ?
Se1 Nb1 Se5 . . 66.59(3) ?
Se2 Nb1 Se5 . . 83.22(3) ?
Se7 Nb1 Se5 . . 80.42(3) ?
Se19 Nb1 Se5 . . 156.52(14) ?
Se9 Nb1 Se5 . . 72.51(3) ?
Se17 Nb2 Se14 . . 103.13(4) ?
Se17 Nb2 Se4 . . 101.69(4) ?
Se14 Nb2 Se4 . . 87.24(3) ?
Se17 Nb2 Se8 . . 101.59(4) ?
Se14 Nb2 Se8 . . 134.66(4) ?
Se4 Nb2 Se8 . . 123.75(4) ?
Se17 Nb2 Se10 . . 103.67(4) ?
Se14 Nb2 Se10 . . 148.39(4) ?
Se4 Nb2 Se10 . . 71.16(3) ?
Se8 Nb2 Se10 . . 53.82(3) ?
Se17 Nb2 Se15 . . 99.91(4) ?
Se14 Nb2 Se15 . . 60.10(3) ?
Se4 Nb2 Se15 . . 144.19(4) ?
Se8 Nb2 Se15 . . 78.63(3) ?
Se10 Nb2 Se15 . . 129.97(4) ?
Se17 Nb2 Se8 . 3_455 170.54(4) ?
Se14 Nb2 Se8 . 3_455 67.69(3) ?
Se4 Nb2 Se8 . 3_455 80.62(3) ?
Se8 Nb2 Se8 . 3_455 84.35(3) ?
Se10 Nb2 Se8 . 3_455 85.76(3) ?
Se15 Nb2 Se8 . 3_455 73.86(3) ?
Se11 Nb3 Se6 . . 104.08(4) ?
Se11 Nb3 Se5 . . 100.27(4) ?
Se6 Nb3 Se5 . . 134.41(4) ?
Se11 Nb3 Se13 . . 101.72(4) ?
Se6 Nb3 Se13 . . 84.42(3) ?
Se5 Nb3 Se13 . . 127.25(4) ?
Se11 Nb3 Se3 . . 103.09(4) ?
Se6 Nb3 Se3 . . 148.14(4) ?
Se5 Nb3 Se3 . . 54.48(3) ?
Se13 Nb3 Se3 . . 74.02(3) ?
Se11 Nb3 Se9 . . 99.50(4) ?
Se6 Nb3 Se9 . . 60.10(3) ?
Se5 Nb3 Se9 . . 78.35(3) ?
Se13 Nb3 Se9 . . 142.16(4) ?
Se3 Nb3 Se9 . . 130.31(4) ?
Se11 Nb3 Se2 . . 172.22(4) ?
Se6 Nb3 Se2 . . 68.88(3) ?
Se5 Nb3 Se2 . . 83.26(3) ?
Se13 Nb3 Se2 . . 81.25(3) ?
Se3 Nb3 Se2 . . 84.62(3) ?
Se9 Nb3 Se2 . . 74.30(3) ?
Se9 Se1 Nb1 . . 62.42(3) ?
Se9 Se1 K5 . 8_655 92.30(5) ?
Nb1 Se1 K5 . 8_655 125.82(5) ?
Se9 Se1 K1 . . 173.81(4) ?
Nb1 Se1 K1 . . 111.58(3) ?
K5 Se1 K1 8_655 . 92.73(5) ?
Se9 Se1 K3 . 4 100.27(5) ?
Nb1 Se1 K3 . 4 116.85(5) ?
K5 Se1 K3 8_655 4 114.28(6) ?
K1 Se1 K3 . 4 80.92(4) ?
Se12 Se2 Nb1 . . 62.04(3) ?
Se12 Se2 Nb3 . . 112.83(4) ?
Nb1 Se2 Nb3 . . 84.29(3) ?
Se12 Se2 K5 . 8 66.71(5) ?
Nb1 Se2 K5 . 8 122.38(5) ?
Nb3 Se2 K5 . 8 92.81(4) ?
Se12 Se2 K3 . 4_455 70.57(4) ?
Nb1 Se2 K3 . 4_455 86.05(4) ?
Nb3 Se2 K3 . 4_455 166.30(5) ?
K5 Se2 K3 8 4_455 100.57(5) ?
Se5 Se3 Nb3 . . 61.86(3) ?
Se5 Se3 K5 . 8 120.19(5) ?
Nb3 Se3 K5 . 8 103.49(5) ?
Se5 Se3 K7 . 8_655 104.03(4) ?
Nb3 Se3 K7 . 8_655 92.79(4) ?
K5 Se3 K7 8 8_655 135.55(5) ?
Se5 Se3 K3 . 5 65.76(4) ?
Nb3 Se3 K3 . 5 122.30(5) ?
K5 Se3 K3 8 5 82.84(6) ?
K7 Se3 K3 8_655 5 122.39(5) ?
Se16 Se4 Nb2 . . 114.43(4) ?
Se16 Se4 K6 . 1_455 101.81(5) ?
Nb2 Se4 K6 . 1_455 143.58(5) ?
Se16 Se4 K7 . 1_455 63.34(4) ?
Nb2 Se4 K7 . 1_455 89.56(4) ?
K6 Se4 K7 1_455 1_455 104.08(5) ?
Se16 Se4 K4 . . 59.89(4) ?
Nb2 Se4 K4 . . 119.00(5) ?
K6 Se4 K4 1_455 . 81.80(5) ?
K7 Se4 K4 1_455 . 122.85(5) ?
Se3 Se5 Nb3 . . 63.66(3) ?
Se3 Se5 Nb1 . . 115.59(4) ?
Nb3 Se5 Nb1 . . 85.09(3) ?
Se3 Se5 K5 . 8_655 125.66(5) ?
Nb3 Se5 K5 . 8_655 97.09(5) ?
Nb1 Se5 K5 . 8_655 112.19(4) ?
Se3 Se5 K3 . 5 76.62(5) ?
Nb3 Se5 K3 . 5 133.36(5) ?
Nb1 Se5 K3 . 5 91.29(4) ?
K5 Se5 K3 8_655 5 126.70(6) ?
Nb3 Se6 Se9 . . 61.97(3) ?
Nb3 Se6 K6 . 8_665 137.12(5) ?
Se9 Se6 K6 . 8_665 144.67(5) ?
Nb3 Se6 K5 . . 132.71(5) ?
Se9 Se6 K5 . . 79.76(5) ?
K6 Se6 K5 8_665 . 90.16(6) ?
Nb3 Se6 K7 . . 88.04(4) ?
Se9 Se6 K7 . . 69.05(4) ?
K6 Se6 K7 8_665 . 80.98(5) ?
K5 Se6 K7 . . 103.95(5) ?
Se7 Se7 Nb1 5 . 108.89(5) ?
Se7 Se7 K1 5 . 133.45(5) ?
Nb1 Se7 K1 . . 115.82(3) ?
Se7 Se7 K3 5 . 73.44(5) ?
Nb1 Se7 K3 . . 96.20(5) ?
K1 Se7 K3 . . 89.16(4) ?
Se7 Se7 K3 5 5 66.65(5) ?
Nb1 Se7 K3 . 5 96.50(5) ?
K1 Se7 K3 . 5 118.31(4) ?
K3 Se7 K3 . 5 140.09(3) ?
Se10 Se8 Nb2 . . 63.63(3) ?
Se10 Se8 Nb2 . 3_455 114.96(4) ?
Nb2 Se8 Nb2 . 3_455 84.66(3) ?
Se10 Se8 K2 . 6_466 121.67(4) ?
Nb2 Se8 K2 . 6_466 91.88(3) ?
Nb2 Se8 K2 3_455 6_466 114.02(4) ?
Se1 Se9 Se6 . . 164.62(4) ?
Se1 Se9 Nb3 . . 109.43(4) ?
Se6 Se9 Nb3 . . 57.93(3) ?
Se1 Se9 Nb1 . . 58.97(3) ?
Se6 Se9 Nb1 . . 109.32(4) ?
Nb3 Se9 Nb1 . . 88.48(3) ?
Se1 Se9 K7 . . 124.68(5) ?
Se6 Se9 K7 . . 65.92(4) ?
Nb3 Se9 K7 . . 84.78(4) ?
Nb1 Se9 K7 . . 173.15(5) ?
Se1 Se9 K5 . . 127.57(5) ?
Se6 Se9 K5 . . 57.51(4) ?
Nb3 Se9 K5 . . 109.98(4) ?
Nb1 Se9 K5 . . 89.11(4) ?
K7 Se9 K5 . . 92.06(5) ?
Se8 Se10 Nb2 . . 62.55(3) ?
Se8 Se10 K2 . 1_455 108.09(4) ?
Nb2 Se10 K2 . 1_455 131.43(4) ?
Se8 Se10 K4 . 1_455 106.38(5) ?
Nb2 Se10 K4 . 1_455 98.28(5) ?
K2 Se10 K4 1_455 1_455 128.50(5) ?
Nb3 Se11 K6 . . 164.87(5) ?
Nb3 Se11 K7 . . 89.85(4) ?
K6 Se11 K7 . . 100.58(5) ?
Nb3 Se11 K4 . . 95.38(5) ?
K6 Se11 K4 . . 95.34(5) ?
K7 Se11 K4 . . 91.14(5) ?
Nb3 Se11 K7 . 8_655 94.27(4) ?
K6 Se11 K7 . 8_655 75.81(5) ?
K7 Se11 K7 . 8_655 175.32(7) ?
K4 Se11 K7 . 8_655 86.27(5) ?
Nb3 Se11 K5 . 8_655 90.70(4) ?
K6 Se11 K5 . 8_655 78.17(5) ?
K7 Se11 K5 . 8_655 91.66(5) ?
K4 Se11 K5 . 8_655 173.31(5) ?
K7 Se11 K5 8_655 8_655 90.51(5) ?
Se2 Se12 Nb1 . . 63.45(3) ?
Se2 Se12 K1 . 1_455 142.13(4) ?
Nb1 Se12 K1 . 1_455 138.01(3) ?
Se2 Se12 K5 . 8 73.91(5) ?
Nb1 Se12 K5 . 8 129.77(5) ?
K1 Se12 K5 1_455 8 92.10(4) ?
Se2 Se12 K3 . 5 126.73(5) ?
Nb1 Se12 K3 . 5 98.17(5) ?
K1 Se12 K3 1_455 5 85.97(4) ?
K5 Se12 K3 8 5 86.41(6) ?
Se2 Se12 K3 . 4_455 72.42(5) ?
Nb1 Se12 K3 . 4_455 87.36(4) ?
K1 Se12 K3 1_455 4_455 77.62(4) ?
K5 Se12 K3 8 4_455 104.44(5) ?
K3 Se12 K3 5 4_455 160.52(7) ?
Se16 Se13 Nb3 . . 107.99(4) ?
Se16 Se13 K6 . 1_455 98.54(5) ?
Nb3 Se13 K6 . 1_455 148.61(5) ?
Se16 Se13 K4 . . 65.85(5) ?
Nb3 Se13 K4 . . 90.27(4) ?
K6 Se13 K4 1_455 . 85.44(5) ?
Se16 Se13 K5 . 8 126.09(5) ?
Nb3 Se13 K5 . 8 95.12(4) ?
K6 Se13 K5 1_455 8 82.04(5) ?
K4 Se13 K5 . 8 163.86(5) ?
Nb2 Se14 Se15 . . 61.91(3) ?
Nb2 Se14 K4 . 8_565 100.30(5) ?
Se15 Se14 K4 . 8_565 85.32(5) ?
Nb2 Se14 K6 . 8_665 136.67(5) ?
Se15 Se14 K6 . 8_665 160.28(5) ?
K4 Se14 K6 8_565 8_665 84.28(5) ?
Nb2 Se14 K2 . 6_566 120.66(5) ?
Se15 Se14 K2 . 6_566 85.76(2) ?
K4 Se14 K2 8_565 6_566 126.73(6) ?
K6 Se14 K2 8_665 6_566 87.11(4) ?
Se4 Se16 Se13 . . 93.03(4) ?
Se4 Se16 K6 . 8_665 130.05(5) ?
Se13 Se16 K6 . 8_665 132.92(5) ?
Se4 Se16 K7 . 1_455 76.48(5) ?
Se13 Se16 K7 . 1_455 100.45(5) ?
K6 Se16 K7 8_665 1_455 106.78(5) ?
Se4 Se16 K4 . . 82.23(5) ?
Se13 Se16 K4 . . 73.71(5) ?
K6 Se16 K4 8_665 . 92.08(5) ?
K7 Se16 K4 1_455 . 157.64(6) ?
Se14 Se15 Se14 . 3_455 163.65(6) ?
Se14 Se15 Nb2 . . 57.99(3) ?
Se14 Se15 Nb2 3_455 . 108.89(4) ?
Se14 Se15 Nb2 . 3_455 108.89(4) ?
Se14 Se15 Nb2 3_455 3_455 57.99(3) ?
Nb2 Se15 Nb2 . 3_455 86.93(4) ?
Nb2 Se17 K6 . 8_565 175.88(6) ?
Nb2 Se17 K7 . 1_455 97.21(5) ?
K6 Se17 K7 8_565 1_455 81.30(5) ?
Nb2 Se17 K2 . 6_466 91.12(4) ?
K6 Se17 K2 8_565 6_466 90.00(4) ?
K7 Se17 K2 1_455 6_466 169.89(4) ?
Nb2 Se17 K4 . 1_455 90.76(4) ?
K6 Se17 K4 8_565 1_455 85.32(5) ?
K7 Se17 K4 1_455 1_455 86.09(5) ?
K2 Se17 K4 6_466 1_455 88.10(5) ?
Nb2 Se17 K4 . 8_565 90.94(4) ?
K6 Se17 K4 8_565 8_565 92.61(5) ?
K7 Se17 K4 1_455 8_565 81.24(5) ?
K2 Se17 K4 6_466 8_565 104.42(5) ?
K4 Se17 K4 1_455 8_565 167.33(7) ?
Se20 Se18 Se19 . . 173.6(5) ?
Se20 Se18 Nb1 . . 89.5(4) ?
Se19 Se18 Nb1 . . 84.6(3) ?
Se20 Se18 K1 . 4_455 90.2(4) ?
Se19 Se18 K1 . 4_455 95.4(3) ?
Nb1 Se18 K1 . 4_455 175.71(5) ?
Se20 Se18 K3 . 4_455 133.1(5) ?
Se19 Se18 K3 . 4_455 50.3(3) ?
Nb1 Se18 K3 . 4_455 94.94(5) ?
K1 Se18 K3 4_455 4_455 88.33(4) ?
Se20 Se18 K3 . . 122.3(5) ?
Se19 Se18 K3 . . 56.0(3) ?
Nb1 Se18 K3 . . 95.69(5) ?
K1 Se18 K3 4_455 . 80.81(4) ?
K3 Se18 K3 4_455 . 103.66(6) ?
Se20 Se18 K5 . . 52.1(5) ?
Se19 Se18 K5 . . 130.9(3) ?
Nb1 Se18 K5 . . 94.78(5) ?
K1 Se18 K5 4_455 . 88.46(4) ?
K3 Se18 K5 4_455 . 81.03(5) ?
K3 Se18 K5 . . 168.09(6) ?
Se18 Se19 Se20 . . 2.6(2) ?
Se18 Se19 Nb1 . . 62.9(2) ?
Se20 Se19 Nb1 . . 60.6(2) ?
Se18 Se19 K3 . 4_455 107.3(3) ?
Se20 Se19 K3 . 4_455 108.7(3) ?
Nb1 Se19 K3 . 4_455 107.3(2) ?
Se18 Se19 K3 . . 101.7(3) ?
Se20 Se19 K3 . . 101.1(3) ?
Nb1 Se19 K3 . . 104.6(2) ?
K3 Se19 K3 4_455 . 144.0(3) ?
Se18 Se19 K1 . 4_455 61.4(2) ?
Se20 Se19 K1 . 4_455 63.7(2) ?
Nb1 Se19 K1 . 4_455 124.2(2) ?
K3 Se19 K1 4_455 4_455 92.54(17) ?
K3 Se19 K1 . 4_455 82.83(16) ?
Se18 Se20 Se19 . . 3.9(3) ?
Se18 Se20 Nb1 . . 68.7(4) ?
Se19 Se20 Nb1 . . 65.2(3) ?
Se18 Se20 K5 . . 115.0(5) ?
Se19 Se20 K5 . . 116.9(3) ?
Nb1 Se20 K5 . . 104.4(2) ?
Se18 Se20 K1 . 4_455 73.3(4) ?
Se19 Se20 K1 . 4_455 76.7(3) ?
Nb1 Se20 K1 . 4_455 141.7(3) ?
K5 Se20 K1 . 4_455 95.10(18) ?
Se18 K1 Se18 8_655 4 180.00(4) ?
Se18 K1 Se7 8_655 . 86.13(3) ?
Se18 K1 Se7 4 . 93.87(3) ?
Se18 K1 Se7 8_655 5_655 93.88(3) ?
Se18 K1 Se7 4 5_655 86.12(3) ?
Se7 K1 Se7 . 5_655 180.0 ?
Se18 K1 Se20 8_655 8_655 16.46(14) ?
Se18 K1 Se20 4 8_655 163.54(14) ?
Se7 K1 Se20 . 8_655 72.14(14) ?
Se7 K1 Se20 5_655 8_655 107.87(14) ?
Se18 K1 Se20 8_655 4 163.54(14) ?
Se18 K1 Se20 4 4 16.46(14) ?
Se7 K1 Se20 . 4 107.86(14) ?
Se7 K1 Se20 5_655 4 72.13(14) ?
Se20 K1 Se20 8_655 4 180.0(3) ?
Se18 K1 Se12 8_655 5 99.80(2) ?
Se18 K1 Se12 4 5 80.20(2) ?
Se7 K1 Se12 . 5 59.97(2) ?
Se7 K1 Se12 5_655 5 120.03(2) ?
Se20 K1 Se12 8_655 5 99.32(13) ?
Se20 K1 Se12 4 5 80.68(13) ?
Se18 K1 Se12 8_655 1_655 80.20(2) ?
Se18 K1 Se12 4 1_655 99.80(2) ?
Se7 K1 Se12 . 1_655 120.03(2) ?
Se7 K1 Se12 5_655 1_655 59.97(2) ?
Se20 K1 Se12 8_655 1_655 80.68(13) ?
Se20 K1 Se12 4 1_655 99.32(13) ?
Se12 K1 Se12 5 1_655 180.00(3) ?
Se18 K1 Se1 8_655 . 86.30(3) ?
Se18 K1 Se1 4 . 93.70(3) ?
Se7 K1 Se1 . . 56.12(2) ?
Se7 K1 Se1 5_655 . 123.88(2) ?
Se20 K1 Se1 8_655 . 71.47(14) ?
Se20 K1 Se1 4 . 108.53(14) ?
Se12 K1 Se1 5 . 115.124(19) ?
Se12 K1 Se1 1_655 . 64.876(19) ?
Se18 K1 Se1 8_655 5_655 93.70(3) ?
Se18 K1 Se1 4 5_655 86.30(3) ?
Se7 K1 Se1 . 5_655 123.88(2) ?
Se7 K1 Se1 5_655 5_655 56.12(2) ?
Se20 K1 Se1 8_655 5_655 108.53(14) ?
Se20 K1 Se1 4 5_655 71.47(14) ?
Se12 K1 Se1 5 5_655 64.876(19) ?
Se12 K1 Se1 1_655 5_655 115.124(19) ?
Se1 K1 Se1 . 5_655 179.999(15) ?
Se18 K1 Se19 8_655 8_655 23.15(11) ?
Se18 K1 Se19 4 8_655 156.85(11) ?
Se7 K1 Se19 . 8_655 105.21(11) ?
Se7 K1 Se19 5_655 8_655 74.79(11) ?
Se20 K1 Se19 8_655 8_655 39.59(18) ?
Se20 K1 Se19 4 8_655 140.41(18) ?
Se12 K1 Se19 5 8_655 97.91(11) ?
Se12 K1 Se19 1_655 8_655 82.09(11) ?
Se1 K1 Se19 . 8_655 107.71(11) ?
Se1 K1 Se19 5_655 8_655 72.29(11) ?
Se18 K1 Se19 8_655 4 156.85(11) ?
Se18 K1 Se19 4 4 23.15(11) ?
Se7 K1 Se19 . 4 74.79(11) ?
Se7 K1 Se19 5_655 4 105.21(11) ?
Se20 K1 Se19 8_655 4 140.41(18) ?
Se20 K1 Se19 4 4 39.59(18) ?
Se12 K1 Se19 5 4 82.09(11) ?
Se12 K1 Se19 1_655 4 97.91(11) ?
Se1 K1 Se19 . 4 72.29(11) ?
Se1 K1 Se19 5_655 4 107.71(11) ?
Se19 K1 Se19 8_655 4 180.0(3) ?
Se10 K2 Se10 3 1_655 73.64(6) ?
Se10 K2 Se8 3 8 145.93(2) ?
Se10 K2 Se8 1_655 8 108.05(2) ?
Se10 K2 Se8 3 6_756 108.05(2) ?
Se10 K2 Se8 1_655 6_756 145.93(2) ?
Se8 K2 Se8 8 6_756 89.38(7) ?
Se10 K2 Se14 3 8_655 85.44(4) ?
Se10 K2 Se14 1_655 8_655 94.04(4) ?
Se8 K2 Se14 8 8_655 127.47(6) ?
Se8 K2 Se14 6_756 8_655 53.12(2) ?
Se10 K2 Se14 3 6_656 94.04(4) ?
Se10 K2 Se14 1_655 6_656 85.44(4) ?
Se8 K2 Se14 8 6_656 53.12(2) ?
Se8 K2 Se14 6_756 6_656 127.47(6) ?
Se14 K2 Se14 8_655 6_656 179.35(9) ?
Se10 K2 Se17 3 8 133.98(7) ?
Se10 K2 Se17 1_655 8 62.69(3) ?
Se8 K2 Se17 8 8 66.83(3) ?
Se8 K2 Se17 6_756 8 100.61(5) ?
Se14 K2 Se17 8_655 8 83.87(2) ?
Se14 K2 Se17 6_656 8 96.22(2) ?
Se10 K2 Se17 3 6_756 62.69(3) ?
Se10 K2 Se17 1_655 6_756 133.98(7) ?
Se8 K2 Se17 8 6_756 100.61(5) ?
Se8 K2 Se17 6_756 6_756 66.83(3) ?
Se14 K2 Se17 8_655 6_756 96.22(2) ?
Se14 K2 Se17 6_656 6_756 83.87(2) ?
Se17 K2 Se17 8 6_756 163.07(9) ?
Se19 K3 Se19 4 . 96.83(10) ?
Se19 K3 Se1 4 4_455 116.36(15) ?
Se19 K3 Se1 . 4_455 78.74(13) ?
Se19 K3 Se7 4 . 82.39(15) ?
Se19 K3 Se7 . . 65.01(13) ?
Se1 K3 Se7 4_455 . 141.30(8) ?
Se19 K3 Se12 4 5 89.87(14) ?
Se19 K3 Se12 . 5 119.45(14) ?
Se1 K3 Se12 4_455 5 147.20(7) ?
Se7 K3 Se12 . 5 56.42(4) ?
Se19 K3 Se18 4 4 22.38(13) ?
Se19 K3 Se18 . 4 117.33(14) ?
Se1 K3 Se18 4_455 4 126.15(7) ?
Se7 K3 Se18 . 4 84.45(5) ?
Se12 K3 Se18 5 4 72.37(5) ?
Se19 K3 Se5 4 5 146.12(15) ?
Se19 K3 Se5 . 5 113.00(14) ?
Se1 K3 Se5 4_455 5 86.13(5) ?
Se7 K3 Se5 . 5 95.53(6) ?
Se12 K3 Se5 5 5 62.08(4) ?
Se18 K3 Se5 4 5 123.81(7) ?
Se19 K3 Se7 4 5 121.99(15) ?
Se19 K3 Se7 . 5 68.37(13) ?
Se1 K3 Se7 4_455 5 114.81(7) ?
Se7 K3 Se7 . 5 39.91(3) ?
Se12 K3 Se7 5 5 57.78(4) ?
Se18 K3 Se7 4 5 118.88(6) ?
Se5 K3 Se7 5 5 60.40(4) ?
Se19 K3 Se18 4 . 74.76(14) ?
Se19 K3 Se18 . . 22.36(13) ?
Se1 K3 Se18 4_455 . 85.64(5) ?
Se7 K3 Se18 . . 66.11(5) ?
Se12 K3 Se18 5 . 121.97(6) ?
Se18 K3 Se18 4 . 96.01(6) ?
Se5 K3 Se18 5 . 135.14(7) ?
Se7 K3 Se18 5 . 83.78(5) ?
Se19 K3 Se12 4 4 57.62(14) ?
Se19 K3 Se12 . 4 99.82(13) ?
Se1 K3 Se12 4_455 4 60.81(4) ?
Se7 K3 Se12 . 4 136.05(7) ?
Se12 K3 Se12 5 4 132.33(7) ?
Se18 K3 Se12 4 4 65.73(5) ?
Se5 K3 Se12 5 4 127.57(6) ?
Se7 K3 Se12 5 4 168.18(8) ?
Se18 K3 Se12 . 4 84.90(5) ?
Se19 K3 Se2 4 4 70.54(15) ?
Se19 K3 Se2 . 4 135.65(14) ?
Se1 K3 Se2 4_455 4 70.62(4) ?
Se7 K3 Se2 . 4 146.67(7) ?
Se12 K3 Se2 5 4 103.29(6) ?
Se18 K3 Se2 4 4 63.12(4) ?
Se5 K3 Se2 5 4 96.39(6) ?
Se7 K3 Se2 5 4 154.41(7) ?
Se18 K3 Se2 . 4 121.81(6) ?
Se12 K3 Se2 4 4 37.02(3) ?
Se19 K3 Se3 4 5 115.20(15) ?
Se19 K3 Se3 . 5 147.93(14) ?
Se1 K3 Se3 4_455 5 85.20(5) ?
Se7 K3 Se3 . 5 118.68(6) ?
Se12 K3 Se3 5 5 65.00(4) ?
Se18 K3 Se3 4 5 94.57(6) ?
Se5 K3 Se3 5 5 37.62(3) ?
Se7 K3 Se3 5 5 94.28(5) ?
Se18 K3 Se3 . 5 168.82(7) ?
Se12 K3 Se3 4 5 96.18(5) ?
Se2 K3 Se3 4 5 60.57(4) ?
Se10 K4 Se16 1_655 . 148.87(8) ?
Se10 K4 Se14 1_655 8 97.21(6) ?
Se16 K4 Se14 . 8 107.54(6) ?
Se10 K4 Se11 1_655 . 93.48(6) ?
Se16 K4 Se11 . . 92.15(5) ?
Se14 K4 Se11 8 . 116.38(7) ?
Se10 K4 Se13 1_655 . 160.15(8) ?
Se16 K4 Se13 . . 40.43(3) ?
Se14 K4 Se13 8 . 90.66(5) ?
Se11 K4 Se13 . . 66.74(4) ?
Se10 K4 Se17 1_655 1_655 66.24(4) ?
Se16 K4 Se17 . 1_655 83.51(5) ?
Se14 K4 Se17 8 1_655 152.79(7) ?
Se11 K4 Se17 . 1_655 87.18(5) ?
Se13 K4 Se17 . 1_655 112.24(6) ?
Se10 K4 Se4 1_655 . 144.07(7) ?
Se16 K4 Se4 . . 37.88(3) ?
Se14 K4 Se4 8 . 73.27(4) ?
Se11 K4 Se4 . . 122.02(6) ?
Se13 K4 Se4 . . 55.75(3) ?
Se17 K4 Se4 1_655 . 106.85(6) ?
Se10 K4 Se17 1_655 8 58.64(4) ?
Se16 K4 Se17 . 8 150.61(7) ?
Se14 K4 Se17 8 8 63.19(4) ?
Se11 K4 Se17 . 8 70.58(4) ?
Se13 K4 Se17 . 8 110.20(6) ?
Se17 K4 Se17 1_655 8 117.89(5) ?
Se4 K4 Se17 . 8 134.43(6) ?
Se6 K5 Se20 . . 93.30(13) ?
Se6 K5 Se1 . 8_665 148.73(7) ?
Se20 K5 Se1 . 8_665 72.64(13) ?
Se6 K5 Se3 . 8_565 76.77(5) ?
Se20 K5 Se3 . 8_565 109.55(16) ?
Se1 K5 Se3 8_665 8_565 133.96(6) ?
Se6 K5 Se5 . 8_665 95.07(5) ?
Se20 K5 Se5 . 8_665 63.47(15) ?
Se1 K5 Se5 8_665 8_665 53.69(4) ?
Se3 K5 Se5 8_565 8_665 169.28(8) ?
Se6 K5 Se12 . 8_565 141.37(7) ?
Se20 K5 Se12 . 8_565 79.18(14) ?
Se1 K5 Se12 8_665 8_565 64.73(4) ?
Se3 K5 Se12 8_565 8_565 70.53(4) ?
Se5 K5 Se12 8_665 8_565 114.21(6) ?
Se6 K5 Se2 . 8_565 136.37(7) ?
Se20 K5 Se2 . 8_565 118.03(14) ?
Se1 K5 Se2 8_665 8_565 73.72(4) ?
Se3 K5 Se2 8_565 8_565 64.92(4) ?
Se5 K5 Se2 8_665 8_565 125.12(6) ?
Se12 K5 Se2 8_565 8_565 39.38(3) ?
Se6 K5 Se13 . 8_565 81.17(5) ?
Se20 K5 Se13 . 8_565 161.64(16) ?
Se1 K5 Se13 8_665 8_565 120.16(7) ?
Se3 K5 Se13 8_565 8_565 52.19(3) ?
Se5 K5 Se13 8_665 8_565 134.18(7) ?
Se12 K5 Se13 8_565 8_565 94.19(5) ?
Se2 K5 Se13 8_565 8_565 59.36(4) ?
Se6 K5 Se18 . . 94.26(6) ?
Se20 K5 Se18 . . 12.92(14) ?
Se1 K5 Se18 8_665 . 78.19(5) ?
Se3 K5 Se18 8_565 . 97.19(6) ?
Se5 K5 Se18 8_665 . 76.26(5) ?
Se12 K5 Se18 8_565 . 70.57(5) ?
Se2 K5 Se18 8_565 . 109.95(6) ?
Se13 K5 Se18 8_565 . 149.34(6) ?
Se6 K5 Se9 . . 42.73(3) ?
Se20 K5 Se9 . . 54.64(13) ?
Se1 K5 Se9 8_665 . 110.42(6) ?
Se3 K5 Se9 8_565 . 106.35(6) ?
Se5 K5 Se9 8_665 . 63.10(4) ?
Se12 K5 Se9 8_565 . 130.52(7) ?
Se2 K5 Se9 8_565 . 167.35(7) ?
Se13 K5 Se9 8_565 . 123.66(6) ?
Se18 K5 Se9 . . 60.69(4) ?
Se6 K5 Se11 . 8_665 71.73(4) ?
Se20 K5 Se11 . 8_665 122.41(15) ?
Se1 K5 Se11 8_665 8_665 92.03(5) ?
Se3 K5 Se11 8_565 8_665 119.47(6) ?
Se5 K5 Se11 8_665 8_665 63.08(4) ?
Se12 K5 Se11 8_565 8_665 143.36(7) ?
Se2 K5 Se11 8_565 8_665 109.19(6) ?
Se13 K5 Se11 8_565 8_665 72.61(5) ?
Se18 K5 Se11 . 8_665 134.82(6) ?
Se9 K5 Se11 . 8_665 82.91(4) ?
Se4 K6 Se17 1_655 8 99.42(6) ?
Se4 K6 Se16 1_655 8_655 143.74(7) ?
Se17 K6 Se16 8 8_655 99.03(6) ?
Se4 K6 Se6 1_655 8_655 146.23(7) ?
Se17 K6 Se6 8 8_655 97.19(6) ?
Se16 K6 Se6 8_655 8_655 60.22(4) ?
Se4 K6 Se13 1_655 1_655 66.62(4) ?
Se17 K6 Se13 8 1_655 163.27(7) ?
Se16 K6 Se13 8_655 1_655 97.70(6) ?
Se6 K6 Se13 8_655 1_655 90.87(5) ?
Se4 K6 Se11 1_655 . 75.21(5) ?
Se17 K6 Se11 8 . 82.47(5) ?
Se16 K6 Se11 8_655 . 138.23(7) ?
Se6 K6 Se11 8_655 . 78.10(5) ?
Se13 K6 Se11 1_655 . 84.90(5) ?
Se4 K6 Se14 1_655 8_655 82.98(5) ?
Se17 K6 Se14 8 8_655 91.58(5) ?
Se16 K6 Se14 8_655 8_655 65.56(4) ?
Se6 K6 Se14 8_655 8_655 125.78(6) ?
Se13 K6 Se14 1_655 8_655 95.57(5) ?
Se11 K6 Se14 . 8_655 156.04(6) ?
Se16 K7 Se6 1_655 . 162.28(7) ?
Se16 K7 Se3 1_655 8_665 86.49(5) ?
Se6 K7 Se3 . 8_665 103.50(5) ?
Se16 K7 Se11 1_655 . 92.86(5) ?
Se6 K7 Se11 . . 69.44(4) ?
Se3 K7 Se11 8_665 . 128.37(6) ?
Se16 K7 Se17 1_655 1_655 94.88(5) ?
Se6 K7 Se17 . 1_655 87.60(5) ?
Se3 K7 Se17 8_665 1_655 137.50(6) ?
Se11 K7 Se17 . 1_655 94.05(5) ?
Se16 K7 Se9 1_655 . 128.22(6) ?
Se6 K7 Se9 . . 45.04(3) ?
Se3 K7 Se9 8_665 . 72.62(4) ?
Se11 K7 Se9 . . 67.76(4) ?
Se17 K7 Se9 1_655 . 132.32(6) ?
Se16 K7 Se11 1_655 8_665 123.57(6) ?
Se6 K7 Se11 . 8_665 74.06(4) ?
Se3 K7 Se11 8_665 8_665 68.31(4) ?
Se11 K7 Se11 . 8_665 142.53(6) ?
Se17 K7 Se11 1_655 8_665 76.00(4) ?
Se9 K7 Se11 . 8_665 92.21(5) ?
Se16 K7 Se4 1_655 1_655 40.19(3) ?
Se6 K7 Se4 . 1_655 127.93(6) ?
Se3 K7 Se4 8_665 1_655 126.67(6) ?
Se11 K7 Se4 . 1_655 68.88(4) ?
Se17 K7 Se4 1_655 1_655 65.86(4) ?
Se9 K7 Se4 . 1_655 133.70(6) ?
Se11 K7 Se4 8_665 1_655 133.05(6) ?

loop_
_geom_bond_atom_site_label_1
_geom_bond_atom_site_label_2
_geom_bond_site_symmetry_2
_geom_bond_distance
_geom_bond_publ_flag
Nb1 Se18 . 2.3473(12) ?
Nb1 Se20 . 2.520(7) ?
Nb1 Se12 . 2.5732(11) ?
Nb1 Se1 . 2.5890(11) ?
Nb1 Se2 . 2.6059(10) ?
Nb1 Se7 . 2.6169(11) ?
Nb1 Se19 . 2.624(7) ?
Nb1 Se9 . 2.6781(11) ?
Nb1 Se5 . 2.9281(11) ?
Nb2 Se17 . 2.3523(11) ?
Nb2 Se14 . 2.5808(11) ?
Nb2 Se4 . 2.5913(11) ?
Nb2 Se8 . 2.5974(11) ?
Nb2 Se10 . 2.6222(11) ?
Nb2 Se15 . 2.6852(11) ?
Nb2 Se8 3_455 2.8803(11) ?
Nb3 Se11 . 2.3713(11) ?
Nb3 Se6 . 2.5678(10) ?
Nb3 Se5 . 2.5819(10) ?
Nb3 Se13 . 2.6214(11) ?
Nb3 Se3 . 2.6240(10) ?
Nb3 Se9 . 2.6747(10) ?
Nb3 Se2 . 2.9467(11) ?
Se1 Se9 . 2.5794(11) ?
Se1 K5 8_655 3.319(2) ?
Se1 K1 . 3.4106(8) ?
Se1 K3 4 3.411(2) ?
Se2 Se12 . 2.3720(11) ?
Se2 K5 8 3.592(2) ?
Se2 K3 4_455 3.756(2) ?
Se3 Se5 . 2.3833(11) ?
Se3 K5 8 3.402(2) ?
Se3 K7 8_655 3.422(2) ?
Se3 K3 5 3.798(2) ?
Se4 Se16 . 2.3879(12) ?
Se4 K6 1_455 3.098(2) ?
Se4 K7 1_455 3.598(2) ?
Se4 K4 . 3.853(2) ?
Se5 K5 8_655 3.414(2) ?
Se5 K3 5 3.560(2) ?
Se6 Se9 . 2.6269(11) ?
Se6 K6 8_665 3.206(2) ?
Se6 K5 . 3.265(2) ?
Se6 K7 . 3.389(2) ?
Se7 Se7 5 2.3903(16) ?
Se7 K1 . 3.2512(8) ?
Se7 K3 . 3.421(2) ?
Se7 K3 5 3.571(2) ?
Se8 Se10 . 2.3624(11) ?
Se8 Nb2 3_455 2.8803(11) ?
Se8 K2 6_466 3.377(2) ?
Se9 K7 . 3.467(2) ?
Se9 K5 . 3.809(2) ?
Se10 K2 1_455 3.294(2) ?
Se10 K4 1_455 3.308(2) ?
Se11 K6 . 3.424(2) ?
Se11 K7 . 3.450(2) ?
Se11 K4 . 3.507(2) ?
Se11 K7 8_655 3.549(2) ?
Se11 K5 8_655 3.827(2) ?
Se12 K1 1_455 3.3309(8) ?
Se12 K5 8 3.434(2) ?
Se12 K3 5 3.537(2) ?
Se12 K3 4_455 3.716(2) ?
Se13 Se16 . 2.3912(12) ?
Se13 K6 1_455 3.213(2) ?
Se13 K4 . 3.539(2) ?
Se13 K5 8 3.742(2) ?
Se14 Se15 . 2.6386(8) ?
Se14 K4 8_565 3.394(2) ?
Se14 K6 8_665 3.442(2) ?
Se14 K2 6_566 3.4470(9) ?
Se16 K6 8_665 3.191(2) ?
Se16 K7 1_455 3.307(2) ?
Se16 K4 . 3.364(2) ?
Se15 Se14 3_455 2.6387(9) ?
Se15 Nb2 3_455 2.6853(11) ?
Se17 K6 8_565 3.110(2) ?
Se17 K7 1_455 3.456(2) ?
Se17 K2 6_466 3.5863(10) ?
Se17 K4 1_455 3.814(2) ?
Se17 K4 8_565 3.934(2) ?
Se18 Se20 . 0.935(8) ?
Se18 Se19 . 1.415(7) ?
Se18 K1 4_455 3.1619(10) ?
Se18 K3 4_455 3.550(3) ?
Se18 K3 . 3.644(3) ?
Se18 K5 . 3.791(3) ?
Se19 Se20 . 2.347(11) ?
Se19 K3 4_455 2.862(7) ?
Se19 K3 . 3.084(7) ?
Se19 K1 4_455 3.584(7) ?
Se20 K5 . 3.300(8) ?
Se20 K1 4_455 3.301(7) ?
K1 Se18 8_655 3.1619(10) ?
K1 Se18 4 3.1619(10) ?
K1 Se7 5_655 3.2512(8) ?
K1 Se20 8_655 3.301(7) ?
K1 Se20 4 3.301(7) ?
K1 Se12 5 3.3309(8) ?
K1 Se12 1_655 3.3309(8) ?
K1 Se1 5_655 3.4106(8) ?
K1 Se19 8_655 3.584(7) ?
K1 Se19 4 3.584(7) ?
K2 Se10 3 3.294(2) ?
K2 Se10 1_655 3.294(2) ?
K2 Se8 8 3.377(2) ?
K2 Se8 6_756 3.377(2) ?
K2 Se14 8_655 3.4471(9) ?
K2 Se14 6_656 3.4471(9) ?
K2 Se17 8 3.5862(10) ?
K2 Se17 6_756 3.5862(10) ?
K3 Se19 4 2.862(7) ?
K3 Se1 4_455 3.411(2) ?
K3 Se12 5 3.537(2) ?
K3 Se18 4 3.550(3) ?
K3 Se5 5 3.560(2) ?
K3 Se7 5 3.571(2) ?
K3 Se12 4 3.716(2) ?
K3 Se2 4 3.756(2) ?
K3 Se3 5 3.798(2) ?
K4 Se10 1_655 3.308(2) ?
K4 Se14 8 3.394(2) ?
K4 Se17 1_655 3.814(2) ?
K4 Se17 8 3.934(2) ?
K5 Se1 8_665 3.319(2) ?
K5 Se3 8_565 3.402(2) ?
K5 Se5 8_665 3.414(2) ?
K5 Se12 8_565 3.434(2) ?
K5 Se2 8_565 3.592(2) ?
K5 Se13 8_565 3.742(2) ?
K5 Se11 8_665 3.827(2) ?
K6 Se4 1_655 3.098(2) ?
K6 Se17 8 3.110(2) ?
K6 Se16 8_655 3.191(2) ?
K6 Se6 8_655 3.206(2) ?
K6 Se13 1_655 3.213(2) ?
K6 Se14 8_655 3.442(2) ?
K7 Se16 1_655 3.307(2) ?
K7 Se3 8_665 3.422(2) ?
K7 Se17 1_655 3.456(2) ?
K7 Se11 8_665 3.549(2) ?
K7 Se4 1_655 3.598(2) ?
